data_4029752
loop_
_publ_author_name
'Meyer, Annemarie'
'Sigmund, Eva'
'Luppertz, Friedhelm'
'Schnakenburg, Gregor'
'Gadaczek, Immanuel'
'Bredow, Thomas'
'Jester, Stefan-S'
'H\"oger, Sigurd'

_publ_section_title
;
 Syntheses and properties of thienyl-substituted dithienophenazines.
;
_journal_name_full 'Beilstein journal of organic chemistry'
_journal_page_first 1180
_journal_page_last 1187
_journal_paper_doi 10.3762/bjoc.6.135
_journal_volume 6
_journal_year 2010
_chemical_formula_moiety 'C10 H4 O2 S2'
_chemical_formula_sum 'C10 H4 O2 S2'
_chemical_formula_weight 220.27
_chemical_name_systematic
; 
 ? 
;
_space_group_IT_number 14
_symmetry_cell_setting monoclinic
_symmetry_space_group_name_Hall '-P 2ybc'
_symmetry_space_group_name_H-M 'P 1 21/c 1'
_atom_sites_solution_hydrogens geom
_atom_sites_solution_primary direct
_atom_sites_solution_secondary difmap
_audit_creation_method SHELXL-97
_cell_angle_alpha 90.00
_cell_angle_beta 102.935(3)
_cell_angle_gamma 90.00
_cell_formula_units_Z 4
_cell_length_a 8.9233(4)
_cell_length_b 14.8008(8)
_cell_length_c 6.6258(2)
_cell_measurement_reflns_used 2113
_cell_measurement_temperature 123(2)
_cell_measurement_theta_max 29.13
_cell_measurement_theta_min 1.00
_cell_volume 852.88(7)
_computing_cell_refinement 'HKL Scalepack (Otwinowski & Minor 1997)'
_computing_data_collection 'HKL Denzo and Scalepack (Otwinowski & Minor 1997)'
_computing_data_reduction 'HKL Denzo and Scalepack (Otwinowski & Minor 1997)'
_computing_molecular_graphics 'DIAMOND (Brandenburg, 1999)'
_computing_publication_material 'SHELXL97 (Sheldrick, 1997)'
_computing_structure_refinement 'SHELXL-97 (Sheldrick, 1997)'
_computing_structure_solution 'SHELXS-97 (Sheldrick, 1990)'
_diffrn_ambient_temperature 123(2)
_diffrn_detector_area_resol_mean 9
_diffrn_measured_fraction_theta_full 0.984
_diffrn_measured_fraction_theta_max 0.984
_diffrn_measurement_device_type 'Nonius KappaCCD'
_diffrn_measurement_method 'CCD rotation images, thick slices'
_diffrn_radiation_monochromator graphite
_diffrn_radiation_source 'fine-focus sealed tube'
_diffrn_radiation_type MoK\a
_diffrn_radiation_wavelength 0.71073
_diffrn_reflns_av_R_equivalents 0.0424
_diffrn_reflns_av_sigmaI/netI 0.0383
_diffrn_reflns_limit_h_max 10
_diffrn_reflns_limit_h_min -11
_diffrn_reflns_limit_k_max 19
_diffrn_reflns_limit_k_min -17
_diffrn_reflns_limit_l_max 7
_diffrn_reflns_limit_l_min -8
_diffrn_reflns_number 7685
_diffrn_reflns_theta_full 27.99
_diffrn_reflns_theta_max 27.99
_diffrn_reflns_theta_min 2.75
_exptl_absorpt_coefficient_mu 0.585
_exptl_absorpt_correction_T_max 0.91287
_exptl_absorpt_correction_T_min 0.79308
_exptl_absorpt_correction_type multi-scan
_exptl_absorpt_process_details
;
R.H. Blessing, Acta Cryst. (1995), A51, 33-38
;
_exptl_crystal_colour red
_exptl_crystal_density_diffrn 1.715
_exptl_crystal_density_method 'not measured'
_exptl_crystal_description plate
_exptl_crystal_F_000 448
_exptl_crystal_size_max 0.6
_exptl_crystal_size_mid 0.429
_exptl_crystal_size_min 0.161
_refine_diff_density_max 0.292
_refine_diff_density_min -0.316
_refine_diff_density_rms 0.061
_refine_ls_extinction_coef 0.0068(13)
_refine_ls_extinction_expression Fc^*^=kFc[1+0.001xFc^2^\l^3^/sin(2\q)]^-1/4^
_refine_ls_extinction_method SHELXL
_refine_ls_goodness_of_fit_ref 1.044
_refine_ls_hydrogen_treatment constr
_refine_ls_matrix_type full
_refine_ls_number_parameters 128
_refine_ls_number_reflns 2029
_refine_ls_number_restraints 0
_refine_ls_restrained_S_all 1.044
_refine_ls_R_factor_all 0.0376
_refine_ls_R_factor_gt 0.0272
_refine_ls_shift/su_max 0.000
_refine_ls_shift/su_mean 0.000
_refine_ls_structure_factor_coef Fsqd
_refine_ls_weighting_details 'calc w=1/[\s^2^(Fo^2^)+(0.0369P)^2^+0.0998P] where P=(Fo^2^+2Fc^2^)/3'
_refine_ls_weighting_scheme calc
_refine_ls_wR_factor_gt 0.0699
_refine_ls_wR_factor_ref 0.0736
_reflns_number_gt 1666
_reflns_number_total 2029
_reflns_threshold_expression >2sigma(I)
_cod_data_source_file 1860-5397-6-135-S2.cif
_cod_data_source_block Greg1219
_cod_depositor_comments
;
The following automatic conversions were performed:

'_symmetry_cell_setting' value 'Monoclinic' changed to 'monoclinic'
according to
/usr/data/users/saulius/automatic-downloads/retrospective/Beilstein/lib/dictionaries/cif_core.dic
dictionary named 'cif_core.dic' version 2.4.2 from
2011-04-26.

'_exptl_absorpt_correction_type' value 'Multi-Scan'
changed to 'multi-scan' according to
/usr/data/users/saulius/automatic-downloads/retrospective/Beilstein/lib/dictionaries/cif_core.dic
dictionary named 'cif_core.dic' version 2.4.2 from 2011-04-26.

Automatic conversion script
Id: cif_fix_values 2281 2013-09-26 08:29:07Z andrius 
;
_cod_original_sg_symbol_H-M 'P 21/c'
_cod_database_code 4029752

loop_
_symmetry_equiv_pos_as_xyz
'x, y, z'
'-x, y+1/2, -z+1/2'
'-x, -y, -z'
'x, -y-1/2, z-1/2'

loop_
_atom_site_label
_atom_site_type_symbol
_atom_site_fract_x
_atom_site_fract_y
_atom_site_fract_z
_atom_site_U_iso_or_equiv
_atom_site_adp_type
_atom_site_occupancy
_atom_site_symmetry_multiplicity
_atom_site_calc_flag
_atom_site_refinement_flags
S1 S -1.49471(4) -0.89734(3) -0.23340(5) 0.01673(12) Uani 1 1 d .
S2 S -0.96222(4) -0.61493(3) -0.08233(5) 0.01649(12) Uani 1 1 d .
O1 O -1.54678(12) -0.68845(7) -0.25206(15) 0.0192(3) Uani 1 1 d .
O2 O -1.31233(12) -0.56330(7) -0.18320(15) 0.0193(3) Uani 1 1 d .
C1 C -1.34757(18) -0.97329(10) -0.1961(2) 0.0175(3) Uani 1 1 d .
H1 H -1.3624 -1.0369 -0.2026 0.021 Uiso 1 1 calc R
C2 C -1.20535(18) -0.93307(10) -0.1557(2) 0.0156(3) Uani 1 1 d .
H2 H -1.1112 -0.9655 -0.1308 0.019 Uiso 1 1 calc R
C3 C -1.21534(16) -0.83754(9) -0.15533(19) 0.0123(3) Uani 1 1 d .
C4 C -1.36746(17) -0.80857(9) -0.1964(2) 0.0135(3) Uani 1 1 d .
C5 C -1.41305(17) -0.71436(10) -0.2110(2) 0.0137(3) Uani 1 1 d .
C6 C -1.28056(17) -0.64378(10) -0.1734(2) 0.0135(3) Uani 1 1 d .
C7 C -1.12571(16) -0.68020(10) -0.12866(19) 0.0126(3) Uani 1 1 d .
C8 C -1.09130(16) -0.77184(10) -0.12092(18) 0.0120(3) Uani 1 1 d .
C9 C -0.93105(17) -0.78777(11) -0.07770(19) 0.0149(3) Uani 1 1 d .
H9 H -0.8859 -0.8462 -0.0663 0.018 Uiso 1 1 calc R
C10 C -0.84867(17) -0.70882(11) -0.0542(2) 0.0177(3) Uani 1 1 d .
H10 H -0.7395 -0.7066 -0.0253 0.021 Uiso 1 1 calc R

loop_
_atom_site_aniso_label
_atom_site_aniso_U_11
_atom_site_aniso_U_22
_atom_site_aniso_U_33
_atom_site_aniso_U_23
_atom_site_aniso_U_13
_atom_site_aniso_U_12
S1 0.0160(2) 0.0130(2) 0.0205(2) 0.00036(13) 0.00250(14) -0.00359(14)
S2 0.0163(2) 0.0151(2) 0.0181(2) -0.00035(13) 0.00388(14) -0.00478(15)
O1 0.0142(6) 0.0183(6) 0.0249(5) 0.0012(4) 0.0039(4) 0.0022(5)
O2 0.0221(6) 0.0110(6) 0.0241(5) 0.0001(4) 0.0038(4) 0.0013(4)
C1 0.0238(9) 0.0106(7) 0.0173(7) 0.0005(5) 0.0033(6) -0.0013(6)
C2 0.0192(8) 0.0123(7) 0.0148(7) -0.0001(5) 0.0025(5) 0.0019(6)
C3 0.0145(7) 0.0126(7) 0.0096(6) -0.0008(5) 0.0024(5) -0.0003(6)
C4 0.0153(7) 0.0117(7) 0.0133(6) -0.0001(5) 0.0026(5) -0.0020(6)
C5 0.0162(8) 0.0141(7) 0.0108(6) 0.0003(5) 0.0030(5) 0.0011(6)
C6 0.0172(8) 0.0134(7) 0.0104(6) 0.0000(5) 0.0040(5) 0.0003(6)
C7 0.0143(7) 0.0120(7) 0.0115(6) -0.0008(5) 0.0028(5) -0.0029(6)
C8 0.0144(7) 0.0133(7) 0.0086(6) 0.0000(5) 0.0034(5) 0.0002(6)
C9 0.0158(8) 0.0170(8) 0.0120(6) 0.0004(5) 0.0030(5) 0.0022(6)
C10 0.0132(8) 0.0240(9) 0.0157(7) 0.0001(6) 0.0029(5) -0.0005(6)

loop_
_atom_type_symbol
_atom_type_description
_atom_type_scat_dispersion_real
_atom_type_scat_dispersion_imag
_atom_type_scat_source
C C 0.0033 0.0016 'International Tables Vol C Tables 4.2.6.8 and 6.1.1.4'
H H 0.0000 0.0000 'International Tables Vol C Tables 4.2.6.8 and 6.1.1.4'
O O 0.0106 0.0060 'International Tables Vol C Tables 4.2.6.8 and 6.1.1.4'
S S 0.1246 0.1234 'International Tables Vol C Tables 4.2.6.8 and 6.1.1.4'

loop_
_geom_angle_atom_site_label_1
_geom_angle_atom_site_label_2
_geom_angle_atom_site_label_3
_geom_angle
C1 S1 C4 91.18(7)
C10 S2 C7 91.22(7)
C2 C1 S1 113.02(11)
C2 C1 H1 123.5
S1 C1 H1 123.5
C1 C2 C3 112.16(13)
C1 C2 H2 123.9
C3 C2 H2 123.9
C4 C3 C2 111.49(13)
C4 C3 C8 120.02(13)
C2 C3 C8 128.49(13)
C3 C4 C5 123.81(13)
C3 C4 S1 112.15(11)
C5 C4 S1 124.02(11)
O1 C5 C4 124.13(14)
O1 C5 C6 119.55(13)
C4 C5 C6 116.32(12)
O2 C6 C7 124.88(13)
O2 C6 C5 119.13(13)
C7 C6 C5 115.99(12)
C8 C7 C6 124.26(13)
C8 C7 S2 111.74(11)
C6 C7 S2 123.99(11)
C7 C8 C9 112.06(13)
C7 C8 C3 119.57(13)
C9 C8 C3 128.37(13)
C10 C9 C8 111.91(14)
C10 C9 H9 124.0
C8 C9 H9 124.0
C9 C10 S2 113.07(12)
C9 C10 H10 123.5
S2 C10 H10 123.5

loop_
_geom_bond_atom_site_label_1
_geom_bond_atom_site_label_2
_geom_bond_distance
S1 C1 1.7039(16)
S1 C4 1.7179(14)
S2 C10 1.7054(16)
S2 C7 1.7192(15)
O1 C5 1.2246(18)
O2 C6 1.2228(18)
C1 C2 1.373(2)
C1 H1 0.9500
C2 C3 1.417(2)
C2 H2 0.9500
C3 C4 1.391(2)
C3 C8 1.452(2)
C4 C5 1.450(2)
C5 C6 1.555(2)
C6 C7 1.451(2)
C7 C8 1.389(2)
C8 C9 1.414(2)
C9 C10 1.371(2)
C9 H9 0.9500
C10 H10 0.9500
